data_2241969
loop_
_publ_author_name
'Carlos, Camacho-Camacho'
'Naytz\'e, Ortiz-Pastrana'
'Ariadna, Garza-Ortiz'
'Irma, Rojas-Oviedo'

_publ_section_title
;
 Crystal structure of
 bis{\m-(<i>E</i>)-2-[(2-oxidophenylimino)methyl]quinolin-8-olato-\k^4^<i>O</i>,<i>N</i>,<i>N</i>',<i>O</i>'}bis[dibutyltin(IV)]
;
_journal_issue 1
_journal_name_full 'Acta Crystallographica Section E'
_journal_page_first 4
_journal_page_last 7
_journal_paper_doi 10.1107/S2056989016018867
_journal_volume 73
_journal_year 2017
_chemical_formula_iupac '[Sn2 (C4 H9)4 (C16 H10 N2 O2)2]'
_chemical_formula_moiety 'C48 H56 N4 O4 Sn2'
_chemical_formula_sum 'C48 H56 N4 O4 Sn2'
_chemical_formula_weight 990.34
_chemical_melting_point_gt 198
_chemical_melting_point_lt 195
_chemical_name_systematic
Bis{\m-(<i>E</i>)-2-[(2-oxidophenylimino)methyl]quinolin-8-olato-\k^4^<i>O</i>,<i>N</i>,<i>N</i>',<i>O</i>'}bis[dibutyltin(IV)]
_space_group_crystal_system triclinic
_space_group_IT_number 2
_space_group_name_Hall '-P 1'
_space_group_name_H-M_alt 'P -1'
_symmetry_space_group_name_Hall '-P 1'
_symmetry_space_group_name_H-M 'P -1'
_atom_sites_solution_hydrogens geom
_atom_sites_solution_primary direct
_atom_sites_solution_secondary difmap
_audit_creation_method SHELXL-2014/7
_cell_angle_alpha 89.4800(10)
_cell_angle_beta 80.3450(10)
_cell_angle_gamma 60.8580(10)
_cell_formula_units_Z 2
_cell_length_a 13.4874(7)
_cell_length_b 13.7517(8)
_cell_length_c 13.8397(8)
_cell_measurement_reflns_used 9912
_cell_measurement_temperature 123(2)
_cell_measurement_theta_max 25.40
_cell_measurement_theta_min 2.36
_cell_volume 2202.4(2)
_computing_cell_refinement
;
APEX2 (Bruker, 2012)
;
_computing_data_collection
;
APEX2 (Bruker, 2012)
;
_computing_data_reduction
;
SAINT (Bruker, 2012)
;
_computing_molecular_graphics
;
Mercury (Macrae <i>et al.</i>,  2008)
;
_computing_publication_material
;
publCIF (Westrip, 2010)
;
_computing_structure_refinement
;
SHELXL2014 (Sheldrick, 2015)
;
_computing_structure_solution
;
SHELXS2012 (Sheldrick, 2008)
;
_diffrn_ambient_temperature 123(2)
_diffrn_detector_area_resol_mean 8.333
_diffrn_measured_fraction_theta_full 0.990
_diffrn_measured_fraction_theta_max 0.983
_diffrn_measurement_device_type 'Bruker SMART APEX CCD'
_diffrn_measurement_method \w-scans
_diffrn_radiation_monochromator graphite
_diffrn_radiation_type MoK\a
_diffrn_radiation_wavelength 0.71073
_diffrn_reflns_av_R_equivalents 0.0279
_diffrn_reflns_limit_h_max 16
_diffrn_reflns_limit_h_min -16
_diffrn_reflns_limit_k_max 16
_diffrn_reflns_limit_k_min -16
_diffrn_reflns_limit_l_max 16
_diffrn_reflns_limit_l_min -16
_diffrn_reflns_number 16941
_diffrn_reflns_theta_full 25.242
_diffrn_reflns_theta_max 25.434
_diffrn_reflns_theta_min 1.702
_exptl_absorpt_coefficient_mu 1.182
_exptl_absorpt_correction_T_max 0.8187
_exptl_absorpt_correction_T_min 0.6476
_exptl_absorpt_correction_type multi-scan
_exptl_absorpt_process_details
;
(SADABS; Bruker, 2012)
;
_exptl_crystal_colour dark-red
_exptl_crystal_density_diffrn 1.493
_exptl_crystal_description block
_exptl_crystal_F_000 1008
_exptl_crystal_size_max 0.326
_exptl_crystal_size_mid 0.232
_exptl_crystal_size_min 0.216
_refine_diff_density_max 0.770
_refine_diff_density_min -0.697
_refine_ls_extinction_method none
_refine_ls_goodness_of_fit_ref 1.035
_refine_ls_hydrogen_treatment constr
_refine_ls_matrix_type full
_refine_ls_number_parameters 591
_refine_ls_number_reflns 8017
_refine_ls_number_restraints 254
_refine_ls_restrained_S_all 1.034
_refine_ls_R_factor_all 0.0392
_refine_ls_R_factor_gt 0.0320
_refine_ls_shift/su_max 0.001
_refine_ls_shift/su_mean 0.000
_refine_ls_structure_factor_coef Fsqd
_refine_ls_weighting_details 'w=1/[\s^2^(Fo^2^)+(0.0356P)^2^+1.1148P] where P=(Fo^2^+2Fc^2^)/3'
_refine_ls_weighting_scheme calc
_refine_ls_wR_factor_gt 0.0736
_refine_ls_wR_factor_ref 0.0770
_reflns_number_gt 6885
_reflns_number_total 8017
_reflns_threshold_expression 'I > 2\s(I)'
_cod_data_source_file bg2598sup1.cif
_cod_data_source_block I
_cod_database_code 2241969
_shelx_space_group_comment
;
The symmetry employed for this shelxl refinement is uniquely defined
by the following loop, which should always be used as a source of
symmetry information in preference to the above space-group names.
They are only intended as comments.
;
_shelx_estimated_absorpt_t_min 0.699
_shelx_estimated_absorpt_t_max 0.784

loop_
_space_group_symop_operation_xyz
'x, y, z'
'-x, -y, -z'

loop_
_atom_site_type_symbol
_atom_site_label
_atom_site_fract_x
_atom_site_fract_y
_atom_site_fract_z
_atom_site_U_iso_or_equiv
_atom_site_adp_type
_atom_site_calc_flag
_atom_site_occupancy
_atom_site_disorder_assembly
_atom_site_disorder_group
Sn Sn1 0.33665(2) 0.54296(2) 0.00166(2) 0.02140(7) Uani d 1 . .
O O101 0.50270(18) 0.44999(16) 0.08935(14) 0.0222(5) Uani d 1 . .
O O102 0.24816(18) 0.61885(19) -0.11825(15) 0.0293(5) Uani d 1 . .
N N101 0.2869(2) 0.4844(2) 0.15872(18) 0.0221(5) Uani d 1 . .
C C102 0.1801(3) 0.5028(3) 0.1907(2) 0.0258(7) Uani d 1 . .
C C103 0.1468(3) 0.4711(3) 0.2820(2) 0.0326(8) Uani d 1 . .
H H103 0.0695 0.4864 0.3035 0.039 Uiso calc 1 . .
C C104 0.2283(3) 0.4177(3) 0.3390(2) 0.0332(8) Uani d 1 . .
H H104 0.2080 0.3938 0.4001 0.040 Uiso calc 1 . .
C C105 0.4302(3) 0.3403(3) 0.3623(2) 0.0355(8) Uani d 1 . .
H H105 0.4138 0.3181 0.4255 0.043 Uiso calc 1 . .
C C106 0.5404(3) 0.3170(3) 0.3225(2) 0.0336(8) Uani d 1 . .
H H106 0.6003 0.2771 0.3587 0.040 Uiso calc 1 . .
C C107 0.5681(3) 0.3501(3) 0.2302(2) 0.0284(7) Uani d 1 . .
H H107 0.6461 0.3299 0.2047 0.034 Uiso calc 1 . .
C C108 0.4837(3) 0.4117(2) 0.1752(2) 0.0215(6) Uani d 1 . .
C C109 0.3688(3) 0.4330(2) 0.2150(2) 0.0229(7) Uani d 1 . .
C C110 0.3424(3) 0.3974(3) 0.3083(2) 0.0279(7) Uani d 1 . .
C C111 0.1004(3) 0.5552(3) 0.1229(2) 0.0277(7) Uani d 1 . .
H H111 0.0219 0.5728 0.1402 0.033 Uiso calc 1 . .
N N112 0.1394(2) 0.5769(2) 0.03934(18) 0.0244(6) Uani d 1 . .
C C113 0.0774(3) 0.6210(2) -0.0369(2) 0.0228(7) Uani d 1 . .
C C114 0.1428(3) 0.6403(3) -0.1182(2) 0.0249(7) Uani d 1 . .
C C115 0.0896(3) 0.6832(3) -0.1998(2) 0.0304(7) Uani d 1 . .
H H115 0.1305 0.6978 -0.2555 0.036 Uiso calc 1 . .
C C116 -0.0213(3) 0.7040(3) -0.1995(2) 0.0322(8) Uani d 1 . .
H H116 -0.0557 0.7324 -0.2554 0.039 Uiso calc 1 . .
C C117 -0.0840(3) 0.6841(3) -0.1185(3) 0.0329(8) Uani d 1 . .
H H117 -0.1608 0.6998 -0.1188 0.039 Uiso calc 1 . .
C C118 -0.0336(3) 0.6416(3) -0.0381(2) 0.0308(7) Uani d 1 . .
H H118 -0.0751 0.6262 0.0167 0.037 Uiso calc 1 . .
C C119 0.2880(3) 0.6950(3) 0.0836(2) 0.0264(7) Uani d 1 . .
H H119 0.2183 0.7134 0.1337 0.032 Uiso calc 1 . .
H H120 0.3507 0.6816 0.1193 0.032 Uiso calc 1 . .
C C120 0.2628(3) 0.7965(3) 0.0263(3) 0.0373(8) Uani d 1 . .
H H121 0.1946 0.8162 -0.0040 0.045 Uiso calc 1 . .
H H122 0.3294 0.7777 -0.0274 0.045 Uiso calc 1 . .
C C121 0.2398(4) 0.8973(3) 0.0910(3) 0.0505(11) Uani d 1 . .
H H123 0.1814 0.9086 0.1500 0.061 Uiso calc 1 . .
H H124 0.3120 0.8809 0.1134 0.061 Uiso calc 1 . .
C C122 0.1983(5) 1.0028(4) 0.0407(4) 0.0771(16) Uani d 1 . .
H H125 0.2590 0.9952 -0.0138 0.116 Uiso calc 1 . .
H H126 0.1794 1.0649 0.0877 0.116 Uiso calc 1 . .
H H127 0.1291 1.0177 0.0151 0.116 Uiso calc 1 . .
C C123 0.4060(3) 0.3797(2) -0.0672(2) 0.0249(7) Uani d 1 . .
H H128 0.4497 0.3757 -0.1335 0.030 Uiso calc 1 . .
H H129 0.4617 0.3258 -0.0289 0.030 Uiso calc 1 . .
C C124 0.3188(3) 0.3423(2) -0.0782(2) 0.0256(7) Uani d 1 . .
H H130 0.2770 0.3422 -0.0122 0.031 Uiso calc 1 . .
H H131 0.2615 0.3962 -0.1154 0.031 Uiso calc 1 . .
C C125 0.3767(3) 0.2261(2) -0.1314(2) 0.0284(7) Uani d 1 . .
H H132 0.4183 0.2267 -0.1973 0.034 Uiso calc 1 . .
H H133 0.4346 0.1727 -0.0944 0.034 Uiso calc 1 . .
C C126 0.2930(3) 0.1856(3) -0.1432(3) 0.0377(9) Uani d 1 . .
H H134 0.2544 0.1808 -0.0782 0.056 Uiso calc 1 . .
H H135 0.3352 0.1116 -0.1795 0.056 Uiso calc 1 . .
H H136 0.2351 0.2381 -0.1796 0.056 Uiso calc 1 . .
Sn Sn2 0.65168(2) -0.03232(2) 0.53350(2) 0.02447(7) Uani d 1 . .
O O201 0.44927(19) 0.10973(17) 0.53347(15) 0.0264(5) Uani d 1 . .
O O202 0.80224(19) -0.20279(18) 0.52234(17) 0.0343(5) Uani d 1 . .
N N201 0.6075(2) 0.1500(2) 0.59076(19) 0.0276(6) Uani d 1 . .
C C202 0.6895(3) 0.1671(3) 0.6160(2) 0.0314(8) Uani d 1 . .
C C203 0.6655(3) 0.2733(3) 0.6513(2) 0.0368(8) Uani d 1 . .
H H203 0.7259 0.2847 0.6654 0.044 Uiso calc 1 . .
C C204 0.5549(3) 0.3597(3) 0.6651(3) 0.0374(9) Uani d 1 . .
H H204 0.5381 0.4318 0.6889 0.045 Uiso calc 1 . .
C C205 0.3474(3) 0.4253(3) 0.6647(2) 0.0351(8) Uani d 1 . .
H H205 0.3241 0.4986 0.6904 0.042 Uiso calc 1 . .
C C206 0.2679(3) 0.3980(3) 0.6467(2) 0.0348(8) Uani d 1 . .
H H206 0.1884 0.4527 0.6635 0.042 Uiso calc 1 . .
C C207 0.2971(3) 0.2926(3) 0.6043(2) 0.0298(7) Uani d 1 . .
H H207 0.2378 0.2782 0.5927 0.036 Uiso calc 1 . .
C C208 0.4127(3) 0.2090(3) 0.5790(2) 0.0251(7) Uani d 1 . .
C C209 0.4969(3) 0.2348(3) 0.6039(2) 0.0263(7) Uani d 1 . .
C C210 0.4652(3) 0.3430(3) 0.6444(2) 0.0308(8) Uani d 1 . .
C C211 0.8030(3) 0.0691(3) 0.6054(2) 0.0329(8) Uani d 1 . .
H H211 0.8669 0.0743 0.6196 0.039 Uiso calc 1 . .
N N212 0.8148(2) -0.0250(2) 0.57622(19) 0.0292(6) Uani d 1 . .
C C213 0.9182(3) -0.1272(3) 0.5607(2) 0.0302(7) Uani d 1 . .
C C214 0.9039(3) -0.2176(3) 0.5307(2) 0.0318(8) Uani d 1 . .
C C215 1.0036(3) -0.3238(3) 0.5114(3) 0.0393(9) Uani d 1 . .
H H215 0.9974 -0.3865 0.4924 0.047 Uiso calc 1 . .
C C216 1.1101(3) -0.3377(3) 0.5200(3) 0.0427(9) Uani d 1 . .
H H216 1.1765 -0.4097 0.5055 0.051 Uiso calc 1 . .
C C217 1.1216(3) -0.2478(3) 0.5495(3) 0.0427(9) Uani d 1 . .
H H217 1.1953 -0.2589 0.5559 0.051 Uiso calc 1 . .
C C218 1.0259(3) -0.1428(3) 0.5695(2) 0.0376(9) Uani d 1 . .
H H218 1.0336 -0.0812 0.5893 0.045 Uiso calc 1 . .
C C219 0.5850(3) -0.0562(3) 0.6769(2) 0.0279(7) Uani d 1 . .
H H219 0.5123 0.0135 0.7027 0.033 Uiso calc 1 . .
H H220 0.5646 -0.1157 0.6704 0.033 Uiso calc 1 . .
C C220 0.6614(3) -0.0867(3) 0.7527(2) 0.0401(9) Uani d 1 . .
H H221 0.6906 -0.0332 0.7538 0.048 Uiso calc 1 . .
H H222 0.7290 -0.1620 0.7327 0.048 Uiso calc 1 . .
C C221 0.6011(3) -0.0867(3) 0.8566(3) 0.0440(9) Uani d 1 . .
H H223 0.6550 -0.1014 0.9024 0.053 Uiso calc 0.32(3) A 1
H H224 0.5336 -0.0114 0.8766 0.053 Uiso calc 0.32(3) A 1
H H423 0.6623 -0.1311 0.8947 0.053 Uiso calc 0.68(3) A 2
H H424 0.5602 -0.0088 0.8866 0.053 Uiso calc 0.68(3) A 2
C C222 0.5613(15) -0.1701(12) 0.8667(8) 0.050(3) Uani d 0.68(3) A 1
H H225 0.5289 -0.1689 0.9358 0.075 Uiso calc 0.68(3) A 1
H H226 0.6269 -0.2447 0.8442 0.075 Uiso calc 0.68(3) A 1
H H227 0.5020 -0.1519 0.8267 0.075 Uiso calc 0.68(3) A 1
C C422 0.5172(19) -0.128(2) 0.8727(19) 0.050(3) Uani d 0.32(3) A 2
H H425 0.4818 -0.1156 0.9426 0.075 Uiso calc 0.32(3) A 2
H H426 0.5574 -0.2086 0.8525 0.075 Uiso calc 0.32(3) A 2
H H427 0.4570 -0.0885 0.8337 0.075 Uiso calc 0.32(3) A 2
C C223 0.6954(3) -0.0042(3) 0.3850(2) 0.0392(9) Uani d 1 . .
H H228 0.7017 -0.0653 0.3425 0.047 Uiso calc 0.432(3) B 1
H H229 0.6296 0.0660 0.3707 0.047 Uiso calc 0.432(3) B 1
H H428 0.7090 -0.0697 0.3439 0.047 Uiso calc 0.400(3) B 2
H H429 0.6254 0.0607 0.3692 0.047 Uiso calc 0.400(3) B 2
H H628 0.6448 -0.0150 0.3472 0.047 Uiso calc 0.169(3) B 3
H H629 0.6749 0.0753 0.3837 0.047 Uiso calc 0.169(3) B 3
C C224 0.8025(13) 0.0037(19) 0.3537(8) 0.041(3) Uani d 0.432(3) B 1
H H230 0.8660 -0.0584 0.3798 0.050 Uiso calc 0.432(3) B 1
H H231 0.7899 0.0743 0.3849 0.050 Uiso calc 0.432(3) B 1
C C225 0.8419(9) 0.0004(9) 0.2443(9) 0.047(3) Uani d 0.432(3) B 1
H H232 0.8704 0.0544 0.2328 0.057 Uiso calc 0.432(3) B 1
H H233 0.7741 0.0257 0.2120 0.057 Uiso calc 0.432(3) B 1
C C226 0.9355(10) -0.1126(9) 0.1954(8) 0.079(3) Uani d 0.432(3) B 1
H H234 1.0060 -0.1354 0.2219 0.118 Uiso calc 0.432(3) B 1
H H235 0.9515 -0.1078 0.1243 0.118 Uiso calc 0.432(3) B 1
H H236 0.9098 -0.1677 0.2083 0.118 Uiso calc 0.432(3) B 1
C C424 0.7940(15) 0.016(2) 0.3493(9) 0.041(3) Uani d 0.400(3) B 2
H H430 0.8657 -0.0467 0.3650 0.049 Uiso calc 0.400(3) B 2
H H431 0.7799 0.0852 0.3846 0.049 Uiso calc 0.400(3) B 2
C C425 0.8115(10) 0.0274(12) 0.2391(10) 0.043(2) Uani d 0.400(3) B 2
H H432 0.8148 -0.0371 0.2045 0.051 Uiso calc 0.400(3) B 2
H H433 0.7437 0.0959 0.2248 0.051 Uiso calc 0.400(3) B 2
C C426 0.9192(10) 0.0332(12) 0.1987(9) 0.057(3) Uani d 0.400(3) B 2
H H434 0.9198 0.0930 0.2361 0.086 Uiso calc 0.400(3) B 2
H H435 0.9205 0.0486 0.1294 0.086 Uiso calc 0.400(3) B 2
H H436 0.9874 -0.0383 0.2044 0.086 Uiso calc 0.400(3) B 2
C C624 0.8183(9) -0.0732(14) 0.3299(12) 0.036(3) Uani d 0.169(3) B 3
H H630 0.8715 -0.0713 0.3702 0.043 Uiso calc 0.169(3) B 3
H H631 0.8365 -0.1518 0.3202 0.043 Uiso calc 0.169(3) B 3
C C625 0.839(2) -0.032(3) 0.2310(15) 0.044(3) Uani d 0.169(3) B 3
H H632 0.8488 -0.0871 0.1793 0.052 Uiso calc 0.169(3) B 3
H H633 0.7686 0.0390 0.2255 0.052 Uiso calc 0.169(3) B 3
C C626 0.941(2) -0.013(3) 0.210(2) 0.052(5) Uani d 0.169(3) B 3
H H634 0.9177 0.0624 0.2358 0.077 Uiso calc 0.169(3) B 3
H H635 0.9690 -0.0223 0.1391 0.077 Uiso calc 0.169(3) B 3
H H636 1.0025 -0.0678 0.2423 0.077 Uiso calc 0.169(3) B 3

loop_
_atom_site_aniso_label
_atom_site_aniso_U_11
_atom_site_aniso_U_22
_atom_site_aniso_U_33
_atom_site_aniso_U_12
_atom_site_aniso_U_13
_atom_site_aniso_U_23
Sn1 0.02267(13) 0.02310(12) 0.02163(12) -0.01351(10) -0.00488(9) 0.00249(8)
O101 0.0277(12) 0.0252(11) 0.0189(11) -0.0168(10) -0.0054(9) 0.0056(9)
O102 0.0249(12) 0.0406(14) 0.0267(12) -0.0183(11) -0.0086(10) 0.0103(10)
N101 0.0240(14) 0.0216(13) 0.0217(13) -0.0121(12) -0.0044(11) 0.0026(10)
C102 0.0258(17) 0.0292(17) 0.0244(17) -0.0156(15) -0.0027(13) 0.0018(13)
C103 0.0300(19) 0.044(2) 0.0237(17) -0.0197(17) 0.0002(14) 0.0028(15)
C104 0.038(2) 0.043(2) 0.0184(17) -0.0220(18) 0.0005(14) 0.0063(14)
C105 0.041(2) 0.045(2) 0.0236(18) -0.0236(18) -0.0075(15) 0.0132(15)
C106 0.040(2) 0.040(2) 0.0294(18) -0.0231(18) -0.0168(16) 0.0164(15)
C107 0.0300(18) 0.0306(18) 0.0302(18) -0.0187(16) -0.0077(14) 0.0077(14)
C108 0.0282(17) 0.0203(15) 0.0212(16) -0.0155(14) -0.0058(13) 0.0011(12)
C109 0.0294(18) 0.0216(16) 0.0200(16) -0.0140(14) -0.0059(13) 0.0016(12)
C110 0.0332(19) 0.0328(18) 0.0209(16) -0.0190(16) -0.0039(14) 0.0055(13)
C111 0.0214(17) 0.0325(18) 0.0275(18) -0.0130(15) -0.0014(13) 0.0017(14)
N112 0.0236(14) 0.0250(14) 0.0254(14) -0.0121(12) -0.0058(11) 0.0029(11)
C113 0.0192(16) 0.0227(16) 0.0254(17) -0.0092(13) -0.0047(13) 0.0022(13)
C114 0.0233(17) 0.0233(16) 0.0283(17) -0.0111(14) -0.0065(13) 0.0027(13)
C115 0.0274(18) 0.0354(19) 0.0275(18) -0.0148(16) -0.0057(14) 0.0079(14)
C116 0.0298(19) 0.0340(19) 0.0328(19) -0.0130(16) -0.0147(15) 0.0068(15)
C117 0.0209(18) 0.0337(19) 0.041(2) -0.0103(15) -0.0085(15) 0.0034(15)
C118 0.0276(18) 0.0291(18) 0.0342(19) -0.0127(15) -0.0063(15) 0.0057(14)
C119 0.0256(17) 0.0290(17) 0.0250(17) -0.0138(15) -0.0045(13) -0.0021(13)
C120 0.047(2) 0.0270(18) 0.040(2) -0.0185(17) -0.0106(17) 0.0020(15)
C121 0.070(3) 0.032(2) 0.053(3) -0.027(2) -0.016(2) 0.0006(18)
C122 0.117(5) 0.038(3) 0.077(4) -0.037(3) -0.024(3) 0.007(2)
C123 0.0244(17) 0.0274(17) 0.0246(17) -0.0146(14) -0.0027(13) 0.0016(13)
C124 0.0251(17) 0.0282(17) 0.0267(17) -0.0156(15) -0.0043(13) 0.0016(13)
C125 0.0296(18) 0.0276(17) 0.0284(18) -0.0144(15) -0.0051(14) -0.0005(14)
C126 0.042(2) 0.040(2) 0.036(2) -0.0268(18) 0.0000(16) -0.0081(16)
Sn2 0.02645(13) 0.02462(13) 0.02094(12) -0.01130(10) -0.00517(9) 0.00264(9)
O201 0.0325(13) 0.0209(11) 0.0238(11) -0.0111(10) -0.0065(9) -0.0001(9)
O202 0.0291(13) 0.0284(12) 0.0404(14) -0.0093(11) -0.0099(11) 0.0004(10)
N201 0.0349(16) 0.0263(14) 0.0223(14) -0.0151(13) -0.0067(12) 0.0030(11)
C202 0.039(2) 0.0346(19) 0.0247(17) -0.0209(17) -0.0051(15) 0.0042(14)
C203 0.046(2) 0.043(2) 0.0313(19) -0.030(2) -0.0065(16) -0.0013(16)
C204 0.052(2) 0.034(2) 0.0317(19) -0.0258(19) -0.0042(17) -0.0025(15)
C205 0.045(2) 0.0242(17) 0.0299(19) -0.0133(17) -0.0050(16) -0.0040(14)
C206 0.036(2) 0.0262(18) 0.0311(19) -0.0089(16) -0.0004(15) -0.0012(14)
C207 0.035(2) 0.0280(18) 0.0249(17) -0.0151(16) -0.0040(14) 0.0018(14)
C208 0.0341(19) 0.0236(16) 0.0150(15) -0.0124(15) -0.0042(13) 0.0031(12)
C209 0.038(2) 0.0248(17) 0.0175(16) -0.0172(16) -0.0044(14) 0.0030(12)
C210 0.044(2) 0.0256(17) 0.0222(17) -0.0185(16) -0.0016(15) 0.0004(13)
C211 0.038(2) 0.044(2) 0.0264(18) -0.0260(18) -0.0099(15) 0.0043(15)
N212 0.0282(15) 0.0348(16) 0.0237(14) -0.0148(13) -0.0052(12) 0.0034(12)
C213 0.0311(19) 0.0365(19) 0.0200(17) -0.0146(16) -0.0041(14) 0.0027(14)
C214 0.0285(19) 0.0368(19) 0.0238(17) -0.0116(16) -0.0038(14) 0.0029(14)
C215 0.034(2) 0.038(2) 0.036(2) -0.0101(17) -0.0071(16) 0.0017(16)
C216 0.028(2) 0.044(2) 0.035(2) -0.0026(17) -0.0034(16) 0.0061(17)
C217 0.026(2) 0.062(3) 0.034(2) -0.0158(19) -0.0083(16) 0.0142(18)
C218 0.034(2) 0.052(2) 0.0308(19) -0.0231(19) -0.0078(16) 0.0122(17)
C219 0.0267(18) 0.0338(18) 0.0205(16) -0.0126(15) -0.0055(13) 0.0070(13)
C220 0.044(2) 0.055(2) 0.0287(19) -0.027(2) -0.0157(16) 0.0115(17)
C221 0.049(2) 0.050(2) 0.032(2) -0.021(2) -0.0150(17) 0.0123(17)
C222 0.087(7) 0.041(6) 0.034(3) -0.038(6) -0.022(5) 0.013(5)
C422 0.087(7) 0.041(6) 0.034(3) -0.038(6) -0.022(5) 0.013(5)
C223 0.043(2) 0.044(2) 0.0276(19) -0.0207(19) -0.0035(16) 0.0039(16)
C224 0.042(4) 0.052(5) 0.033(3) -0.025(4) -0.011(3) 0.021(3)
C225 0.050(4) 0.062(5) 0.035(3) -0.033(4) -0.005(4) 0.015(4)
C226 0.074(6) 0.085(6) 0.068(5) -0.033(5) -0.011(5) -0.007(5)
C424 0.040(4) 0.051(5) 0.032(3) -0.022(4) -0.011(3) 0.013(4)
C425 0.048(4) 0.054(5) 0.033(3) -0.030(4) -0.010(4) 0.014(4)
C426 0.065(6) 0.079(7) 0.047(5) -0.050(5) -0.011(4) 0.026(5)
C624 0.043(5) 0.049(5) 0.032(4) -0.035(5) -0.010(4) 0.012(4)
C625 0.049(5) 0.056(6) 0.035(4) -0.034(5) -0.008(4) 0.014(5)
C626 0.060(8) 0.067(9) 0.044(8) -0.044(7) -0.011(7) 0.028(8)

loop_
_atom_type_symbol
_atom_type_description
_atom_type_scat_dispersion_real
_atom_type_scat_dispersion_imag
_atom_type_scat_source
C C 0.0033 0.0016 'International Tables Vol C Tables 4.2.6.8 and 6.1.1.4'
H H 0.0000 0.0000 'International Tables Vol C Tables 4.2.6.8 and 6.1.1.4'
N N 0.0061 0.0033 'International Tables Vol C Tables 4.2.6.8 and 6.1.1.4'
O O 0.0106 0.0060 'International Tables Vol C Tables 4.2.6.8 and 6.1.1.4'
Sn Sn -0.6537 1.4246 'International Tables Vol C Tables 4.2.6.8 and 6.1.1.4'

loop_
_geom_angle_atom_site_label_1
_geom_angle_atom_site_label_2
_geom_angle_atom_site_label_3
_geom_angle_site_symmetry_1
_geom_angle_site_symmetry_3
_geom_angle
C123 Sn1 C119 . . 171.11(12)
C123 Sn1 O102 . . 91.76(10)
C119 Sn1 O102 . . 96.61(10)
C123 Sn1 O101 . 2_665 88.12(9)
C119 Sn1 O101 . 2_665 89.37(10)
O102 Sn1 O101 . 2_665 86.79(7)
C123 Sn1 N101 . . 91.28(10)
C119 Sn1 N101 . . 84.84(10)
O102 Sn1 N101 . . 135.62(8)
O101 Sn1 N101 2_665 . 137.56(8)
C123 Sn1 N112 . . 94.63(10)
C119 Sn1 N112 . . 91.05(10)
O102 Sn1 N112 . . 69.89(8)
O101 Sn1 N112 2_665 . 156.58(8)
N101 Sn1 N112 . . 65.73(8)
C123 Sn1 O101 . . 83.56(9)
C119 Sn1 O101 . . 87.57(10)
O102 Sn1 O101 . . 157.16(7)
O101 Sn1 O101 2_665 . 70.76(7)
N101 Sn1 O101 . . 67.02(7)
N112 Sn1 O101 . . 132.65(7)
C108 O101 Sn1 . 2_665 133.82(18)
C108 O101 Sn1 . . 116.89(18)
Sn1 O101 Sn1 2_665 . 109.24(7)
C114 O102 Sn1 . . 122.12(19)
C102 N101 C109 . . 119.9(3)
C102 N101 Sn1 . . 120.6(2)
C109 N101 Sn1 . . 119.51(19)
N101 C102 C103 . . 122.6(3)
N101 C102 C111 . . 115.2(3)
C103 C102 C111 . . 122.1(3)
C104 C103 C102 . . 118.4(3)
C104 C103 H103 . . 120.8
C102 C103 H103 . . 120.8
C103 C104 C110 . . 120.8(3)
C103 C104 H104 . . 119.6
C110 C104 H104 . . 119.6
C106 C105 C110 . . 118.8(3)
C106 C105 H105 . . 120.6
C110 C105 H105 . . 120.6
C105 C106 C107 . . 122.4(3)
C105 C106 H106 . . 118.8
C107 C106 H106 . . 118.8
C108 C107 C106 . . 121.5(3)
C108 C107 H107 . . 119.3
C106 C107 H107 . . 119.3
O101 C108 C107 . . 124.7(3)
O101 C108 C109 . . 118.9(3)
C107 C108 C109 . . 116.3(3)
N101 C109 C110 . . 121.0(3)
N101 C109 C108 . . 117.5(3)
C110 C109 C108 . . 121.4(3)
C105 C110 C104 . . 123.2(3)
C105 C110 C109 . . 119.4(3)
C104 C110 C109 . . 117.2(3)
N112 C111 C102 . . 118.0(3)
N112 C111 H111 . . 121.0
C102 C111 H111 . . 121.0
C111 N112 C113 . . 125.9(3)
C111 N112 Sn1 . . 120.3(2)
C113 N112 Sn1 . . 113.80(19)
C118 C113 N112 . . 126.1(3)
C118 C113 C114 . . 121.4(3)
N112 C113 C114 . . 112.4(3)
O102 C114 C115 . . 121.1(3)
O102 C114 C113 . . 121.7(3)
C115 C114 C113 . . 117.2(3)
C116 C115 C114 . . 120.6(3)
C116 C115 H115 . . 119.7
C114 C115 H115 . . 119.7
C115 C116 C117 . . 121.1(3)
C115 C116 H116 . . 119.5
C117 C116 H116 . . 119.5
C118 C117 C116 . . 119.4(3)
C118 C117 H117 . . 120.3
C116 C117 H117 . . 120.3
C117 C118 C113 . . 120.2(3)
C117 C118 H118 . . 119.9
C113 C118 H118 . . 119.9
C120 C119 Sn1 . . 117.0(2)
C120 C119 H119 . . 108.0
Sn1 C119 H119 . . 108.0
C120 C119 H120 . . 108.0
Sn1 C119 H120 . . 108.0
H119 C119 H120 . . 107.3
C119 C120 C121 . . 112.3(3)
C119 C120 H121 . . 109.1
C121 C120 H121 . . 109.1
C119 C120 H122 . . 109.1
C121 C120 H122 . . 109.1
H121 C120 H122 . . 107.9
C122 C121 C120 . . 113.8(4)
C122 C121 H123 . . 108.8
C120 C121 H123 . . 108.8
C122 C121 H124 . . 108.8
C120 C121 H124 . . 108.8
H123 C121 H124 . . 107.7
C121 C122 H125 . . 109.5
C121 C122 H126 . . 109.5
H125 C122 H126 . . 109.5
C121 C122 H127 . . 109.5
H125 C122 H127 . . 109.5
H126 C122 H127 . . 109.5
C124 C123 Sn1 . . 116.1(2)
C124 C123 H128 . . 108.3
Sn1 C123 H128 . . 108.3
C124 C123 H129 . . 108.3
Sn1 C123 H129 . . 108.3
H128 C123 H129 . . 107.4
C125 C124 C123 . . 111.9(2)
C125 C124 H130 . . 109.2
C123 C124 H130 . . 109.2
C125 C124 H131 . . 109.2
C123 C124 H131 . . 109.2
H130 C124 H131 . . 107.9
C126 C125 C124 . . 113.5(3)
C126 C125 H132 . . 108.9
C124 C125 H132 . . 108.9
C126 C125 H133 . . 108.9
C124 C125 H133 . . 108.9
H132 C125 H133 . . 107.7
C125 C126 H134 . . 109.5
C125 C126 H135 . . 109.5
H134 C126 H135 . . 109.5
C125 C126 H136 . . 109.5
H134 C126 H136 . . 109.5
H135 C126 H136 . . 109.5
C223 Sn2 C219 . . 171.72(13)
C223 Sn2 O202 . . 94.31(12)
C219 Sn2 O202 . . 90.04(11)
C223 Sn2 N201 . . 91.86(12)
C219 Sn2 N201 . . 89.92(11)
O202 Sn2 N201 . . 135.74(9)
C223 Sn2 O201 . 2_656 84.08(11)
C219 Sn2 O201 . 2_656 88.98(10)
O202 Sn2 O201 . 2_656 88.74(8)
N201 Sn2 O201 . 2_656 135.51(8)
C223 Sn2 N212 . . 91.52(11)
C219 Sn2 N212 . . 96.61(11)
O202 Sn2 N212 . . 69.71(9)
N201 Sn2 N212 . . 66.35(9)
O201 Sn2 N212 2_656 . 157.66(8)
C223 Sn2 O201 . . 88.93(11)
C219 Sn2 O201 . . 84.30(10)
O202 Sn2 O201 . . 156.48(8)
N201 Sn2 O201 . . 67.24(8)
O201 Sn2 O201 2_656 . 68.40(8)
N212 Sn2 O201 . . 133.57(8)
C208 O201 Sn2 . 2_656 131.56(19)
C208 O201 Sn2 . . 116.34(18)
Sn2 O201 Sn2 2_656 . 111.60(8)
C214 O202 Sn2 . . 120.6(2)
C202 N201 C209 . . 119.9(3)
C202 N201 Sn2 . . 120.4(2)
C209 N201 Sn2 . . 119.5(2)
N201 C202 C203 . . 121.6(3)
N201 C202 C211 . . 115.4(3)
C203 C202 C211 . . 123.0(3)
C204 C203 C202 . . 119.3(3)
C204 C203 H203 . . 120.3
C202 C203 H203 . . 120.3
C203 C204 C210 . . 120.4(3)
C203 C204 H204 . . 119.8
C210 C204 H204 . . 119.8
C206 C205 C210 . . 118.8(3)
C206 C205 H205 . . 120.6
C210 C205 H205 . . 120.6
C205 C206 C207 . . 123.3(3)
C205 C206 H206 . . 118.4
C207 C206 H206 . . 118.4
C208 C207 C206 . . 120.6(3)
C208 C207 H207 . . 119.7
C206 C207 H207 . . 119.7
O201 C208 C207 . . 125.0(3)
O201 C208 C209 . . 118.5(3)
C207 C208 C209 . . 116.5(3)
N201 C209 C210 . . 121.5(3)
N201 C209 C208 . . 116.8(3)
C210 C209 C208 . . 121.7(3)
C204 C210 C205 . . 123.9(3)
C204 C210 C209 . . 117.1(3)
C205 C210 C209 . . 119.0(3)
N212 C211 C202 . . 118.1(3)
N212 C211 H211 . . 121.0
C202 C211 H211 . . 121.0
C211 N212 C213 . . 125.6(3)
C211 N212 Sn2 . . 119.7(2)
C213 N212 Sn2 . . 114.6(2)
C218 C213 N212 . . 125.7(3)
C218 C213 C214 . . 121.4(3)
N212 C213 C214 . . 112.8(3)
O202 C214 C215 . . 121.5(3)
O202 C214 C213 . . 121.4(3)
C215 C214 C213 . . 117.1(3)
C216 C215 C214 . . 120.7(4)
C216 C215 H215 . . 119.6
C214 C215 H215 . . 119.6
C215 C216 C217 . . 120.9(3)
C215 C216 H216 . . 119.5
C217 C216 H216 . . 119.5
C218 C217 C216 . . 120.0(3)
C218 C217 H217 . . 120.0
C216 C217 H217 . . 120.0
C217 C218 C213 . . 119.8(4)
C217 C218 H218 . . 120.1
C213 C218 H218 . . 120.1
C220 C219 Sn2 . . 117.6(2)
C220 C219 H219 . . 107.9
Sn2 C219 H219 . . 107.9
C220 C219 H220 . . 107.9
Sn2 C219 H220 . . 107.9
H219 C219 H220 . . 107.2
C219 C220 C221 . . 114.0(3)
C219 C220 H221 . . 108.8
C221 C220 H221 . . 108.8
C219 C220 H222 . . 108.8
C221 C220 H222 . . 108.8
H221 C220 H222 . . 107.7
C222 C221 C220 . . 114.2(5)
C422 C221 C220 . . 120.6(11)
C222 C221 H223 . . 108.7
C220 C221 H223 . . 108.7
C222 C221 H224 . . 108.7
C220 C221 H224 . . 108.7
H223 C221 H224 . . 107.6
C422 C221 H423 . . 107.2
C220 C221 H423 . . 107.2
C422 C221 H424 . . 107.2
C220 C221 H424 . . 107.2
H423 C221 H424 . . 106.8
C221 C222 H225 . . 109.5
C221 C222 H226 . . 109.5
H225 C222 H226 . . 109.5
C221 C222 H227 . . 109.5
H225 C222 H227 . . 109.5
H226 C222 H227 . . 109.5
C221 C422 H425 . . 109.5
C221 C422 H426 . . 109.5
H425 C422 H426 . . 109.5
C221 C422 H427 . . 109.5
H425 C422 H427 . . 109.5
H426 C422 H427 . . 109.5
C424 C223 Sn2 . . 122.9(6)
C224 C223 Sn2 . . 119.1(6)
C624 C223 Sn2 . . 119.6(7)
C224 C223 H228 . . 107.5
Sn2 C223 H228 . . 107.5
C224 C223 H229 . . 107.5
Sn2 C223 H229 . . 107.5
H228 C223 H229 . . 107.0
C424 C223 H428 . . 106.6
Sn2 C223 H428 . . 106.6
C424 C223 H429 . . 106.6
Sn2 C223 H429 . . 106.6
H428 C223 H429 . . 106.6
C624 C223 H628 . . 107.4
Sn2 C223 H628 . . 107.4
C624 C223 H629 . . 107.4
Sn2 C223 H629 . . 107.4
H628 C223 H629 . . 107.0
C223 C224 C225 . . 116.5(7)
C223 C224 H230 . . 108.2
C225 C224 H230 . . 108.2
C223 C224 H231 . . 108.2
C225 C224 H231 . . 108.2
H230 C224 H231 . . 107.3
C224 C225 C226 . . 115.3(7)
C224 C225 H232 . . 108.4
C226 C225 H232 . . 108.4
C224 C225 H233 . . 108.4
C226 C225 H233 . . 108.4
H232 C225 H233 . . 107.5
C225 C226 H234 . . 109.5
C225 C226 H235 . . 109.5
H234 C226 H235 . . 109.5
C225 C226 H236 . . 109.5
H234 C226 H236 . . 109.5
H235 C226 H236 . . 109.5
C223 C424 C425 . . 112.8(9)
C223 C424 H430 . . 109.0
C425 C424 H430 . . 109.0
C223 C424 H431 . . 109.0
C425 C424 H431 . . 109.0
H430 C424 H431 . . 107.8
C426 C425 C424 . . 114.0(7)
C426 C425 H432 . . 108.8
C424 C425 H432 . . 108.8
C426 C425 H433 . . 108.8
C424 C425 H433 . . 108.8
H432 C425 H433 . . 107.7
C425 C426 H434 . . 109.5
C425 C426 H435 . . 109.5
H434 C426 H435 . . 109.5
C425 C426 H436 . . 109.5
H434 C426 H436 . . 109.5
H435 C426 H436 . . 109.5
C625 C624 C223 . . 112.9(15)
C625 C624 H630 . . 109.0
C223 C624 H630 . . 109.0
C625 C624 H631 . . 109.0
C223 C624 H631 . . 109.0
H630 C624 H631 . . 107.8
C626 C625 C624 . . 116.2(9)
C626 C625 H632 . . 108.2
C624 C625 H632 . . 108.2
C626 C625 H633 . . 108.2
C624 C625 H633 . . 108.2
H632 C625 H633 . . 107.4
C625 C626 H634 . . 109.5
C625 C626 H635 . . 109.5
H634 C626 H635 . . 109.5
C625 C626 H636 . . 109.5
H634 C626 H636 . . 109.5
H635 C626 H636 . . 109.5

loop_
_geom_bond_atom_site_label_1
_geom_bond_atom_site_label_2
_geom_bond_site_symmetry_2
_geom_bond_distance
Sn1 C123 . 2.126(3)
Sn1 C119 . 2.133(3)
Sn1 O102 . 2.165(2)
Sn1 O101 2_665 2.362(2)
Sn1 N101 . 2.414(2)
Sn1 N112 . 2.429(3)
Sn1 O101 . 2.493(2)
O101 C108 . 1.331(3)
O101 Sn1 2_665 2.3617(19)
O102 C114 . 1.302(4)
N101 C102 . 1.329(4)
N101 C109 . 1.358(4)
C102 C103 . 1.407(4)
C102 C111 . 1.458(4)
C103 C104 . 1.365(5)
C103 H103 . 0.9500
C104 C110 . 1.412(5)
C104 H104 . 0.9500
C105 C106 . 1.371(5)
C105 C110 . 1.400(5)
C105 H105 . 0.9500
C106 C107 . 1.405(4)
C106 H106 . 0.9500
C107 C108 . 1.389(4)
C107 H107 . 0.9500
C108 C109 . 1.437(4)
C109 C110 . 1.427(4)
C111 N112 . 1.283(4)
C111 H111 . 0.9500
N112 C113 . 1.403(4)
C113 C118 . 1.385(4)
C113 C114 . 1.416(4)
C114 C115 . 1.410(4)
C115 C116 . 1.378(5)
C115 H115 . 0.9500
C116 C117 . 1.396(5)
C116 H116 . 0.9500
C117 C118 . 1.377(5)
C117 H117 . 0.9500
C118 H118 . 0.9500
C119 C120 . 1.517(4)
C119 H119 . 0.9900
C119 H120 . 0.9900
C120 C121 . 1.527(5)
C120 H121 . 0.9900
C120 H122 . 0.9900
C121 C122 . 1.492(6)
C121 H123 . 0.9900
C121 H124 . 0.9900
C122 H125 . 0.9800
C122 H126 . 0.9800
C122 H127 . 0.9800
C123 C124 . 1.523(3)
C123 H128 . 0.9900
C123 H129 . 0.9900
C124 C125 . 1.522(4)
C124 H130 . 0.9900
C124 H131 . 0.9900
C125 C126 . 1.513(4)
C125 H132 . 0.9900
C125 H133 . 0.9900
C126 H134 . 0.9800
C126 H135 . 0.9800
C126 H136 . 0.9800
Sn2 C223 . 2.127(3)
Sn2 C219 . 2.129(3)
Sn2 O202 . 2.215(2)
Sn2 N201 . 2.386(3)
Sn2 O201 2_656 2.387(2)
Sn2 N212 . 2.419(3)
Sn2 O201 . 2.465(2)
O201 C208 . 1.327(3)
O201 Sn2 2_656 2.387(2)
O202 C214 . 1.310(4)
N201 C202 . 1.336(4)
N201 C209 . 1.355(4)
C202 C203 . 1.406(5)
C202 C211 . 1.449(5)
C203 C204 . 1.362(5)
C203 H203 . 0.9500
C204 C210 . 1.410(5)
C204 H204 . 0.9500
C205 C206 . 1.355(5)
C205 C210 . 1.411(5)
C205 H205 . 0.9500
C206 C207 . 1.407(4)
C206 H206 . 0.9500
C207 C208 . 1.398(5)
C207 H207 . 0.9500
C208 C209 . 1.435(4)
C209 C210 . 1.424(4)
C211 N212 . 1.284(4)
C211 H211 . 0.9500
N212 C213 . 1.401(4)
C213 C218 . 1.388(5)
C213 C214 . 1.422(5)
C214 C215 . 1.410(5)
C215 C216 . 1.379(5)
C215 H215 . 0.9500
C216 C217 . 1.391(5)
C216 H216 . 0.9500
C217 C218 . 1.379(5)
C217 H217 . 0.9500
C218 H218 . 0.9500
C219 C220 . 1.508(4)
C219 H219 . 0.9900
C219 H220 . 0.9900
C220 C221 . 1.528(5)
C220 H221 . 0.9900
C220 H222 . 0.9900
C221 C222 . 1.481(6)
C221 C422 . 1.485(9)
C221 H223 . 0.9900
C221 H224 . 0.9900
C221 H423 . 0.9900
C221 H424 . 0.9900
C222 H225 . 0.9800
C222 H226 . 0.9800
C222 H227 . 0.9800
C422 H425 . 0.9800
C422 H426 . 0.9800
C422 H427 . 0.9800
C223 C424 . 1.493(7)
C223 C224 . 1.494(7)
C223 C624 . 1.512(7)
C223 H228 . 0.9900
C223 H229 . 0.9900
C223 H428 . 0.9900
C223 H429 . 0.9900
C223 H628 . 0.9900
C223 H629 . 0.9900
C224 C225 . 1.511(6)
C224 H230 . 0.9900
C224 H231 . 0.9900
C225 C226 . 1.513(7)
C225 H232 . 0.9900
C225 H233 . 0.9900
C226 H234 . 0.9800
C226 H235 . 0.9800
C226 H236 . 0.9800
C424 C425 . 1.521(7)
C424 H430 . 0.9900
C424 H431 . 0.9900
C425 C426 . 1.507(7)
C425 H432 . 0.9900
C425 H433 . 0.9900
C426 H434 . 0.9800
C426 H435 . 0.9800
C426 H436 . 0.9800
C624 C625 . 1.509(8)
C624 H630 . 0.9900
C624 H631 . 0.9900
C625 C626 . 1.503(8)
C625 H632 . 0.9900
C625 H633 . 0.9900
C626 H634 . 0.9800
C626 H635 . 0.9800
C626 H636 . 0.9800

loop_
_geom_hbond_atom_site_label_D
_geom_hbond_atom_site_label_H
_geom_hbond_atom_site_label_A
_geom_hbond_site_symmetry_A
_geom_hbond_distance_DH
_geom_hbond_distance_HA
_geom_hbond_distance_DA
_geom_hbond_angle_DHA
C107 H107 O102 2_665 0.95 2.09 2.908(4) 143.8
C207 H207 O202 2_656 0.95 2.18 2.972(4) 139.6
C105 H105 Cg2 . 0.95 2.71 3.609(3) 159
C116 H116 Cg3 1_464 0.95 2.94 3.704(3) 139
C125 H132 Cg2 1_554 0.99 2.77 3.602(3) 142
C204 H204 Cg5 2_666 0.95 2.77 3.700(4) 165
C222 H226 Cg4 2_656 0.98 2.69 3.613(14) 157
C422 H426 Cg5 2_656 0.98 2.94 3.77(3) 142

loop_
_geom_torsion_atom_site_label_1
_geom_torsion_atom_site_label_2
_geom_torsion_atom_site_label_3
_geom_torsion_atom_site_label_4
_geom_torsion_site_symmetry_1
_geom_torsion
C109 N101 C102 C103 . 0.1(4)
Sn1 N101 C102 C103 . -179.5(2)
C109 N101 C102 C111 . -178.0(3)
Sn1 N101 C102 C111 . 2.4(4)
N101 C102 C103 C104 . -1.1(5)
C111 C102 C103 C104 . 176.9(3)
C102 C103 C104 C110 . 1.6(5)
C110 C105 C106 C107 . 1.2(5)
C105 C106 C107 C108 . 2.0(5)
Sn1 O101 C108 C107 2_665 -8.3(4)
Sn1 O101 C108 C107 . 174.6(2)
Sn1 O101 C108 C109 2_665 172.68(18)
Sn1 O101 C108 C109 . -4.4(3)
C106 C107 C108 O101 . 176.9(3)
C106 C107 C108 C109 . -4.0(4)
C102 N101 C109 C110 . 0.3(4)
Sn1 N101 C109 C110 . 179.9(2)
C102 N101 C109 C108 . 177.8(3)
Sn1 N101 C109 C108 . -2.6(3)
O101 C108 C109 N101 . 4.7(4)
C107 C108 C109 N101 . -174.4(3)
O101 C108 C109 C110 . -177.8(3)
C107 C108 C109 C110 . 3.1(4)
C106 C105 C110 C104 . 174.8(3)
C106 C105 C110 C109 . -2.0(5)
C103 C104 C110 C105 . -178.1(3)
C103 C104 C110 C109 . -1.2(5)
N101 C109 C110 C105 . 177.3(3)
C108 C109 C110 C105 . -0.2(5)
N101 C109 C110 C104 . 0.2(4)
C108 C109 C110 C104 . -177.2(3)
N101 C102 C111 N112 . 1.2(4)
C103 C102 C111 N112 . -176.9(3)
C102 C111 N112 C113 . 176.2(3)
C102 C111 N112 Sn1 . -4.3(4)
C111 N112 C113 C118 . -4.9(5)
Sn1 N112 C113 C118 . 175.5(3)
C111 N112 C113 C114 . 177.2(3)
Sn1 N112 C113 C114 . -2.3(3)
Sn1 O102 C114 C115 . -175.9(2)
Sn1 O102 C114 C113 . 3.6(4)
C118 C113 C114 O102 . -178.5(3)
N112 C113 C114 O102 . -0.5(4)
C118 C113 C114 C115 . 1.1(4)
N112 C113 C114 C115 . 179.1(3)
O102 C114 C115 C116 . 179.0(3)
C113 C114 C115 C116 . -0.6(5)
C114 C115 C116 C117 . 0.5(5)
C115 C116 C117 C118 . -0.9(5)
C116 C117 C118 C113 . 1.4(5)
N112 C113 C118 C117 . -179.2(3)
C114 C113 C118 C117 . -1.5(5)
Sn1 C119 C120 C121 . -174.7(3)
C119 C120 C121 C122 . -171.7(4)
Sn1 C123 C124 C125 . 178.1(2)
C123 C124 C125 C126 . 179.6(3)
C209 N201 C202 C203 . -3.5(5)
Sn2 N201 C202 C203 . -179.1(2)
C209 N201 C202 C211 . 175.8(3)
Sn2 N201 C202 C211 . 0.3(4)
N201 C202 C203 C204 . 3.5(5)
C211 C202 C203 C204 . -175.8(3)
C202 C203 C204 C210 . 0.1(5)
C210 C205 C206 C207 . -3.1(5)
C205 C206 C207 C208 . 0.6(5)
Sn2 O201 C208 C207 2_656 4.5(4)
Sn2 O201 C208 C207 . -166.6(2)
Sn2 O201 C208 C209 2_656 -174.74(19)
Sn2 O201 C208 C209 . 14.2(3)
C206 C207 C208 O201 . -175.7(3)
C206 C207 C208 C209 . 3.5(4)
C202 N201 C209 C210 . 0.0(4)
Sn2 N201 C209 C210 . 175.5(2)
C202 N201 C209 C208 . -177.4(3)
Sn2 N201 C209 C208 . -1.9(4)
O201 C208 C209 N201 . -8.5(4)
C207 C208 C209 N201 . 172.1(3)
O201 C208 C209 C210 . 174.1(3)
C207 C208 C209 C210 . -5.2(4)
C203 C204 C210 C205 . 174.3(3)
C203 C204 C210 C209 . -3.4(5)
C206 C205 C210 C204 . -176.4(3)
C206 C205 C210 C209 . 1.3(5)
N201 C209 C210 C204 . 3.5(4)
C208 C209 C210 C204 . -179.2(3)
N201 C209 C210 C205 . -174.4(3)
C208 C209 C210 C205 . 2.9(5)
N201 C202 C211 N212 . -2.1(4)
C203 C202 C211 N212 . 177.2(3)
C202 C211 N212 C213 . 179.0(3)
C202 C211 N212 Sn2 . 2.9(4)
C211 N212 C213 C218 . -3.4(5)
Sn2 N212 C213 C218 . 172.9(3)
C211 N212 C213 C214 . 178.5(3)
Sn2 N212 C213 C214 . -5.2(3)
Sn2 O202 C214 C215 . -171.8(2)
Sn2 O202 C214 C213 . 9.0(4)
C218 C213 C214 O202 . -180.0(3)
N212 C213 C214 O202 . -1.8(4)
C218 C213 C214 C215 . 0.7(5)
N212 C213 C214 C215 . 178.9(3)
O202 C214 C215 C216 . 179.6(3)
C213 C214 C215 C216 . -1.1(5)
C214 C215 C216 C217 . 1.2(6)
C215 C216 C217 C218 . -0.8(5)
C216 C217 C218 C213 . 0.4(5)
N212 C213 C218 C217 . -178.3(3)
C214 C213 C218 C217 . -0.4(5)
Sn2 C219 C220 C221 . 172.1(3)
C219 C220 C221 C222 . 63.0(8)
C219 C220 C221 C422 . 38.4(13)
Sn2 C223 C224 C225 . 168.1(9)
C223 C224 C225 C226 . -97.6(16)
Sn2 C223 C424 C425 . 176.8(9)
C223 C424 C425 C426 . -172.6(15)
Sn2 C223 C624 C625 . -171.8(12)
C223 C624 C625 C626 . 129(2)

_cod_database_fobs_code 2241969
